data_7062081
loop_
_publ_author_name
'Roy, Sourav Singha'
'Sarkar, Sriparna'
'Antharjanam, P. K. Sudhadevi'
'Chakraborty, Debashis'

_publ_section_title
;
 Mononuclear Zn(ii) compounds supported by iminophenolate proligands
 binding in the bidentate (N, O) and tridentate (N, O, S) coordination
 mode: synthesis, characterization and polymerization studies
;
_journal_issue 2
_journal_name_full 'New Journal of Chemistry'
_journal_page_first 635
_journal_page_last 652
_journal_paper_doi 10.1039/D2NJ03982F
_journal_volume 47
_journal_year 2023
_chemical_formula_moiety 'C34 H40 N2 O2 S2 Zn'
_chemical_formula_sum 'C34 H40 N2 O2 S2 Zn'
_chemical_formula_weight 638.17
_space_group_crystal_system triclinic
_space_group_IT_number 2
_space_group_name_Hall '-P 1'
_space_group_name_H-M_alt 'P -1'
_atom_sites_solution_hydrogens geom
_audit_creation_method SHELXL-2014/7
_audit_update_record
;
2021-10-20 deposited with the CCDC.	2022-11-15 downloaded from the CCDC.
;
_cell_angle_alpha 96.7636(15)
_cell_angle_beta 100.6798(15)
_cell_angle_gamma 108.6343(14)
_cell_formula_units_Z 2
_cell_length_a 10.1752(4)
_cell_length_b 11.3986(4)
_cell_length_c 15.2282(5)
_cell_measurement_reflns_used 9890
_cell_measurement_temperature 296(2)
_cell_measurement_theta_max 26.45
_cell_measurement_theta_min 2.28
_cell_volume 1614.65(10)
_computing_cell_refinement 'Bruker SAINT'
_computing_data_collection 'Bruker APEX2'
_computing_data_reduction 'Bruker SAINT'
_computing_molecular_graphics 'Bruker SHELXTL'
_computing_publication_material 'Bruker SHELXTL'
_computing_structure_refinement 'SHELXL-2014/7 (Sheldrick, 2014)'
_computing_structure_solution 'SHELXS-97 (Sheldrick 2008)'
_diffrn_ambient_temperature 296(2)
_diffrn_measured_fraction_theta_full 0.997
_diffrn_measured_fraction_theta_max 0.997
_diffrn_measurement_device_type 'Bruker APEX-II CCD'
_diffrn_measurement_method '\f and \w scans'
_diffrn_radiation_type MoK\a
_diffrn_radiation_wavelength 0.71073
_diffrn_reflns_av_R_equivalents 0.0295
_diffrn_reflns_av_unetI/netI 0.0288
_diffrn_reflns_Laue_measured_fraction_full 0.997
_diffrn_reflns_Laue_measured_fraction_max 0.997
_diffrn_reflns_limit_h_max 12
_diffrn_reflns_limit_h_min -12
_diffrn_reflns_limit_k_max 13
_diffrn_reflns_limit_k_min -9
_diffrn_reflns_limit_l_max 18
_diffrn_reflns_limit_l_min -18
_diffrn_reflns_number 21186
_diffrn_reflns_point_group_measured_fraction_full 0.997
_diffrn_reflns_point_group_measured_fraction_max 0.997
_diffrn_reflns_theta_full 24.997
_diffrn_reflns_theta_max 24.997
_diffrn_reflns_theta_min 2.144
_exptl_absorpt_coefficient_mu 0.922
_exptl_absorpt_correction_T_max 0.913
_exptl_absorpt_correction_T_min 0.802
_exptl_absorpt_correction_type multi-scan
_exptl_absorpt_process_details 'SADABS V2014/5(Bruker AXS.Inc)'
_exptl_crystal_colour yellow
_exptl_crystal_density_diffrn 1.313
_exptl_crystal_description Rectangular
_exptl_crystal_F_000 672
_exptl_crystal_size_max 0.250
_exptl_crystal_size_mid 0.220
_exptl_crystal_size_min 0.100
_refine_diff_density_max 0.557
_refine_diff_density_min -0.485
_refine_diff_density_rms 0.061
_refine_ls_extinction_method none
_refine_ls_goodness_of_fit_ref 1.045
_refine_ls_hydrogen_treatment constr
_refine_ls_matrix_type full
_refine_ls_number_parameters 378
_refine_ls_number_reflns 5665
_refine_ls_number_restraints 0
_refine_ls_restrained_S_all 1.045
_refine_ls_R_factor_all 0.0414
_refine_ls_R_factor_gt 0.0350
_refine_ls_shift/su_max 0.021
_refine_ls_shift/su_mean 0.000
_refine_ls_structure_factor_coef Fsqd
_refine_ls_weighting_details 'w=1/[\s^2^(Fo^2^)+(0.0535P)^2^+1.1726P] where P=(Fo^2^+2Fc^2^)/3'
_refine_ls_weighting_scheme calc
_refine_ls_wR_factor_gt 0.0945
_refine_ls_wR_factor_ref 0.0993
_reflns_Friedel_coverage 0.000
_reflns_number_gt 4993
_reflns_number_total 5665
_reflns_threshold_expression 'I > 2\s(I)'
_cod_data_source_file d2nj03982f2.cif
_cod_data_source_block l10zn
_cod_depositor_comments 'Adding full bibliography for 7062081--7062082.cif.'
_cod_database_code 7062081
_shelx_shelxl_version_number 2014/7
_shelx_space_group_comment
; 
The symmetry employed for this shelxl refinement is uniquely defined 
by the following loop, which should always be used as a source of 
symmetry information in preference to the above space-group names. 
They are only intended as comments. 
;
_shelx_estimated_absorpt_t_min 0.802
_shelx_estimated_absorpt_t_max 0.913

loop_
_space_group_symop_operation_xyz
'x, y, z'
'-x, -y, -z'

loop_
_atom_site_label
_atom_site_type_symbol
_atom_site_fract_x
_atom_site_fract_y
_atom_site_fract_z
_atom_site_U_iso_or_equiv
_atom_site_adp_type
_atom_site_occupancy
_atom_site_site_symmetry_order
_atom_site_calc_flag
_atom_site_refinement_flags_posn
_atom_site_refinement_flags_adp
_atom_site_refinement_flags_occupancy
_atom_site_disorder_assembly
_atom_site_disorder_group
C1 C 0.6521(3) 1.0692(2) 0.95579(15) 0.0229(5) Uani 1 1 d . . . . .
H1 H 0.5552 1.0357 0.9277 0.027 Uiso 1 1 calc R U . . .
C2 C 0.7159(3) 1.1390(3) 1.04976(19) 0.0387(7) Uani 1 1 d . . . . .
H2 H 0.6616 1.1555 1.0892 0.046 Uiso 1 1 calc R U . . .
C3 C 0.8583(3) 1.1767(3) 1.07404(19) 0.0392(7) Uani 1 1 d . . . . .
H3 H 0.9127 1.2203 1.1317 0.047 Uiso 1 1 calc R U . . .
C4 C 0.7653(3) 1.0624(2) 0.91602(17) 0.0273(5) Uani 1 1 d . . . . .
C5 C 0.7504(3) 1.0004(2) 0.82069(17) 0.0349(6) Uani 1 1 d . . . . .
H5A H 0.6564 0.9900 0.7853 0.042 Uiso 1 1 calc R U . . .
H5B H 0.8199 1.0572 0.7950 0.042 Uiso 1 1 calc R U . . .
C6 C 0.7372(3) 0.8021(2) 0.86514(16) 0.0245(5) Uani 1 1 d . . . . .
H6 H 0.7030 0.8314 0.9126 0.029 Uiso 1 1 calc R U . . .
C7 C 0.7482(2) 0.6789(2) 0.86355(15) 0.0211(5) Uani 1 1 d . . . . .
C8 C 0.7074(3) 0.6201(2) 0.93545(16) 0.0249(5) Uani 1 1 d . . . . .
H8 H 0.6722 0.6606 0.9771 0.030 Uiso 1 1 calc R U . . .
C9 C 0.7177(3) 0.5057(2) 0.94626(16) 0.0252(5) Uani 1 1 d . . . . .
C10 C 0.7701(3) 0.4469(2) 0.88209(16) 0.0242(5) Uani 1 1 d . . . . .
H10 H 0.7789 0.3696 0.8894 0.029 Uiso 1 1 calc R U . . .
C11 C 0.8096(2) 0.4969(2) 0.80826(15) 0.0199(5) Uani 1 1 d . . . . .
C12 C 0.8008(2) 0.6175(2) 0.79827(15) 0.0195(5) Uani 1 1 d . . . . .
C13 C 0.6738(4) 0.4435(3) 1.02386(19) 0.0412(7) Uani 1 1 d . . . . .
H13A H 0.6453 0.4985 1.0628 0.062 Uiso 1 1 calc R U . . .
H13B H 0.7529 0.4268 1.0581 0.062 Uiso 1 1 calc R U . . .
H13C H 0.5953 0.3656 0.9998 0.062 Uiso 1 1 calc R U . . .
C14 C 0.8619(3) 0.4254(2) 0.73840(16) 0.0249(5) Uani 1 1 d . . . . .
C15 C 1.0143(3) 0.5028(3) 0.73502(19) 0.0333(6) Uani 1 1 d . . . . .
H15A H 1.0151 0.5797 0.7149 0.050 Uiso 1 1 calc R U . . .
H15B H 1.0470 0.4550 0.6934 0.050 Uiso 1 1 calc R U . . .
H15C H 1.0762 0.5222 0.7946 0.050 Uiso 1 1 calc R U . . .
C16 C 0.8633(4) 0.2987(3) 0.7612(2) 0.0420(7) Uani 1 1 d . . . . .
H16A H 0.9239 0.3123 0.8206 0.063 Uiso 1 1 calc R U . . .
H16B H 0.8989 0.2583 0.7170 0.063 Uiso 1 1 calc R U . . .
H16C H 0.7681 0.2461 0.7604 0.063 Uiso 1 1 calc R U . . .
C17 C 0.7613(3) 0.3975(3) 0.64350(17) 0.0327(6) Uani 1 1 d . . . . .
H17A H 0.6662 0.3482 0.6456 0.049 Uiso 1 1 calc R U . . .
H17B H 0.7934 0.3514 0.6004 0.049 Uiso 1 1 calc R U . . .
H17C H 0.7617 0.4754 0.6254 0.049 Uiso 1 1 calc R U . . .
C18 C 0.4766(2) 0.6105(2) 0.65206(18) 0.0294(6) Uani 1 1 d . . . . .
H18 H 0.5157 0.5471 0.6515 0.035 Uiso 1 1 calc R U . . .
C19 C 0.3829(3) 0.6297(3) 0.7079(2) 0.0508(8) Uani 1 1 d . . . . .
H19 H 0.3544 0.5782 0.7490 0.061 Uiso 1 1 calc R U . . .
C20 C 0.3396(3) 0.7281(3) 0.6961(2) 0.0505(8) Uani 1 1 d . . . . .
H20 H 0.2785 0.7510 0.7273 0.061 Uiso 1 1 calc R U . . .
C21 C 0.4993(3) 0.7050(2) 0.59809(17) 0.0296(6) Uani 1 1 d . . . . .
C22 C 0.5985(3) 0.7292(3) 0.53558(17) 0.0334(6) Uani 1 1 d . . . . .
H22A H 0.6164 0.6527 0.5164 0.040 Uiso 1 1 calc R U . . .
H22B H 0.5544 0.7531 0.4818 0.040 Uiso 1 1 calc R U . . .
C23 C 0.7777(2) 0.9280(2) 0.54438(15) 0.0240(5) Uani 1 1 d . . . . .
H23 H 0.7180 0.9286 0.4904 0.029 Uiso 1 1 calc R U . . .
C24 C 0.9068(2) 1.0353(2) 0.57672(15) 0.0210(5) Uani 1 1 d . . . . .
C25 C 0.9211(3) 1.1334(2) 0.52711(16) 0.0255(5) Uani 1 1 d . . . . .
H25 H 0.8470 1.1253 0.4781 0.031 Uiso 1 1 calc R U . . .
C26 C 1.0399(3) 1.2402(2) 0.54842(17) 0.0274(6) Uani 1 1 d . . . . .
C27 C 1.1500(3) 1.2480(2) 0.62192(17) 0.0263(5) Uani 1 1 d . . . . .
H27 H 1.2311 1.3204 0.6372 0.032 Uiso 1 1 calc R U . . .
C28 C 1.1460(2) 1.1549(2) 0.67334(15) 0.0214(5) Uani 1 1 d . . . . .
C29 C 1.0201(2) 1.0440(2) 0.65119(15) 0.0195(5) Uani 1 1 d . . . . .
C30 C 1.0544(3) 1.3449(3) 0.4944(2) 0.0402(7) Uani 1 1 d . . . . .
H30A H 1.0934 1.3274 0.4437 0.060 Uiso 1 1 calc R U . . .
H30B H 1.1168 1.4235 0.5327 0.060 Uiso 1 1 calc R U . . .
H30C H 0.9622 1.3504 0.4725 0.060 Uiso 1 1 calc R U . . .
C31 C 1.2709(3) 1.1683(2) 0.75224(16) 0.0284(5) Uani 1 1 d . . . . .
C32 C 1.2212(3) 1.1619(3) 0.84184(17) 0.0378(6) Uani 1 1 d . . . . .
H32A H 1.1885 1.2307 0.8555 0.057 Uiso 1 1 calc R U . . .
H32B H 1.2995 1.1677 0.8904 0.057 Uiso 1 1 calc R U . . .
H32C H 1.1447 1.0835 0.8354 0.057 Uiso 1 1 calc R U . . .
C33 C 1.3931(3) 1.2938(3) 0.7664(2) 0.0500(8) Uani 1 1 d . . . . .
H33A H 1.4262 1.3010 0.7115 0.075 Uiso 1 1 calc R U . . .
H33B H 1.4699 1.2974 0.8151 0.075 Uiso 1 1 calc R U . . .
H33C H 1.3599 1.3618 0.7814 0.075 Uiso 1 1 calc R U . . .
C34 C 1.3303(3) 1.0623(3) 0.73278(18) 0.0376(6) Uani 1 1 d . . . . .
H34A H 1.2556 0.9821 0.7239 0.056 Uiso 1 1 calc R U . . .
H34B H 1.4061 1.0694 0.7834 0.056 Uiso 1 1 calc R U . . .
H34C H 1.3663 1.0694 0.6789 0.056 Uiso 1 1 calc R U . . .
N1 N 0.7689(2) 0.87638(18) 0.80884(13) 0.0238(4) Uani 1 1 d . . . . .
N2 N 0.7341(2) 0.83018(19) 0.58141(13) 0.0235(4) Uani 1 1 d . . . . .
O1 O 0.84309(18) 0.66765(15) 0.73024(11) 0.0247(4) Uani 1 1 d . . . . .
O2 O 1.01391(17) 0.95497(15) 0.69896(11) 0.0257(4) Uani 1 1 d . . . . .
S1 S 0.92828(8) 1.13610(8) 0.98792(6) 0.0483(2) Uani 1 1 d . . . . .
S2 S 0.40952(9) 0.80482(8) 0.61801(6) 0.0489(2) Uani 1 1 d . . . . .
Zn1 Zn 0.84186(3) 0.82531(2) 0.70323(2) 0.02237(10) Uani 1 1 d . . . . .

loop_
_atom_site_aniso_label
_atom_site_aniso_U_11
_atom_site_aniso_U_22
_atom_site_aniso_U_33
_atom_site_aniso_U_23
_atom_site_aniso_U_13
_atom_site_aniso_U_12
C1 0.0255(12) 0.0248(12) 0.0203(11) -0.0002(10) 0.0083(10) 0.0114(10)
C2 0.0434(17) 0.0389(16) 0.0357(15) 0.0010(12) 0.0159(13) 0.0154(13)
C3 0.0421(17) 0.0328(15) 0.0328(15) -0.0035(12) -0.0007(12) 0.0088(13)
C4 0.0339(14) 0.0185(12) 0.0297(13) 0.0046(10) 0.0053(11) 0.0105(11)
C5 0.0558(18) 0.0256(13) 0.0282(13) 0.0061(11) 0.0093(13) 0.0209(13)
C6 0.0288(13) 0.0237(12) 0.0211(12) 0.0008(10) 0.0081(10) 0.0096(10)
C7 0.0210(12) 0.0194(12) 0.0207(11) 0.0024(9) 0.0051(9) 0.0045(10)
C8 0.0283(13) 0.0242(12) 0.0208(12) 0.0018(10) 0.0091(10) 0.0065(10)
C9 0.0278(13) 0.0259(13) 0.0208(12) 0.0067(10) 0.0085(10) 0.0054(11)
C10 0.0264(13) 0.0197(12) 0.0256(12) 0.0059(10) 0.0053(10) 0.0067(10)
C11 0.0159(11) 0.0196(11) 0.0219(11) 0.0026(9) 0.0047(9) 0.0035(9)
C12 0.0159(11) 0.0191(11) 0.0195(11) 0.0025(9) 0.0029(9) 0.0019(9)
C13 0.062(2) 0.0374(16) 0.0331(15) 0.0166(13) 0.0240(14) 0.0192(15)
C14 0.0286(13) 0.0216(12) 0.0278(13) 0.0054(10) 0.0121(10) 0.0100(10)
C15 0.0260(14) 0.0375(15) 0.0398(15) 0.0047(12) 0.0132(12) 0.0134(12)
C16 0.064(2) 0.0325(15) 0.0487(17) 0.0142(13) 0.0309(15) 0.0298(15)
C17 0.0318(14) 0.0312(14) 0.0303(14) -0.0037(11) 0.0089(11) 0.0073(12)
C18 0.0169(12) 0.0272(13) 0.0375(14) 0.0044(11) 0.0068(10) -0.0007(10)
C19 0.0438(18) 0.0448(18) 0.060(2) 0.0180(16) 0.0223(16) 0.0024(15)
C20 0.0349(17) 0.053(2) 0.063(2) 0.0066(16) 0.0251(15) 0.0094(15)
C21 0.0172(12) 0.0303(14) 0.0320(14) -0.0027(11) -0.0007(10) 0.0024(10)
C22 0.0266(13) 0.0352(15) 0.0276(13) -0.0037(11) 0.0022(11) 0.0022(12)
C23 0.0231(12) 0.0353(14) 0.0167(11) 0.0046(10) 0.0041(9) 0.0148(11)
C24 0.0224(12) 0.0269(12) 0.0188(11) 0.0056(10) 0.0084(9) 0.0131(10)
C25 0.0307(13) 0.0349(14) 0.0220(12) 0.0109(10) 0.0111(10) 0.0216(12)
C26 0.0372(15) 0.0280(13) 0.0309(13) 0.0135(11) 0.0207(11) 0.0199(12)
C27 0.0300(13) 0.0222(12) 0.0319(13) 0.0063(10) 0.0183(11) 0.0096(11)
C28 0.0242(12) 0.0223(12) 0.0200(11) 0.0023(9) 0.0103(9) 0.0090(10)
C29 0.0219(12) 0.0225(12) 0.0191(11) 0.0058(9) 0.0088(9) 0.0116(10)
C30 0.0542(18) 0.0385(16) 0.0450(16) 0.0244(13) 0.0265(14) 0.0252(14)
C31 0.0257(13) 0.0302(13) 0.0247(12) 0.0018(10) 0.0051(10) 0.0055(11)
C32 0.0389(16) 0.0454(17) 0.0205(13) -0.0010(12) 0.0037(11) 0.0076(13)
C33 0.0335(16) 0.0481(19) 0.0500(19) 0.0068(15) 0.0009(14) -0.0043(14)
C34 0.0305(14) 0.0531(18) 0.0312(14) 0.0055(13) 0.0022(12) 0.0210(14)
N1 0.0291(11) 0.0179(10) 0.0235(10) 0.0033(8) 0.0048(8) 0.0081(9)
N2 0.0192(10) 0.0288(11) 0.0192(10) 0.0003(8) 0.0046(8) 0.0056(9)
O1 0.0333(9) 0.0212(8) 0.0250(8) 0.0087(7) 0.0156(7) 0.0107(7)
O2 0.0250(9) 0.0237(9) 0.0264(9) 0.0116(7) 0.0024(7) 0.0055(7)
S1 0.0347(4) 0.0523(5) 0.0502(5) -0.0062(4) 0.0042(3) 0.0137(4)
S2 0.0422(4) 0.0532(5) 0.0613(5) 0.0165(4) 0.0187(4) 0.0245(4)
Zn1 0.02646(17) 0.01956(16) 0.02092(16) 0.00621(11) 0.00688(11) 0.00629(12)

loop_
_atom_type_symbol
_atom_type_description
_atom_type_scat_dispersion_real
_atom_type_scat_dispersion_imag
_atom_type_scat_source
C C 0.0033 0.0016 'International Tables Vol C Tables 4.2.6.8 and 6.1.1.4'
H H 0.0000 0.0000 'International Tables Vol C Tables 4.2.6.8 and 6.1.1.4'
N N 0.0061 0.0033 'International Tables Vol C Tables 4.2.6.8 and 6.1.1.4'
O O 0.0106 0.0060 'International Tables Vol C Tables 4.2.6.8 and 6.1.1.4'
Zn Zn 0.2839 1.4301 'International Tables Vol C Tables 4.2.6.8 and 6.1.1.4'
S S 0.1246 0.1234 'International Tables Vol C Tables 4.2.6.8 and 6.1.1.4'

loop_
_geom_angle_atom_site_label_1
_geom_angle_atom_site_label_2
_geom_angle_atom_site_label_3
_geom_angle
_geom_angle_site_symmetry_1
_geom_angle_site_symmetry_3
_geom_angle_publ_flag
C4 C1 C2 107.3(2) . . ?
C4 C1 H1 126.3 . . ?
C2 C1 H1 126.3 . . ?
C3 C2 C1 114.7(2) . . ?
C3 C2 H2 122.7 . . ?
C1 C2 H2 122.7 . . ?
C2 C3 S1 112.2(2) . . ?
C2 C3 H3 123.9 . . ?
S1 C3 H3 123.9 . . ?
C1 C4 C5 126.0(2) . . ?
C1 C4 S1 112.97(18) . . ?
C5 C4 S1 121.0(2) . . ?
N1 C5 C4 116.7(2) . . ?
N1 C5 H5A 108.1 . . ?
C4 C5 H5A 108.1 . . ?
N1 C5 H5B 108.1 . . ?
C4 C5 H5B 108.1 . . ?
H5A C5 H5B 107.3 . . ?
N1 C6 C7 127.8(2) . . ?
N1 C6 H6 116.1 . . ?
C7 C6 H6 116.1 . . ?
C8 C7 C12 119.6(2) . . ?
C8 C7 C6 115.1(2) . . ?
C12 C7 C6 125.3(2) . . ?
C9 C8 C7 122.4(2) . . ?
C9 C8 H8 118.8 . . ?
C7 C8 H8 118.8 . . ?
C8 C9 C10 117.4(2) . . ?
C8 C9 C13 122.0(2) . . ?
C10 C9 C13 120.6(2) . . ?
C11 C10 C9 123.8(2) . . ?
C11 C10 H10 118.1 . . ?
C9 C10 H10 118.1 . . ?
C10 C11 C12 118.4(2) . . ?
C10 C11 C14 121.3(2) . . ?
C12 C11 C14 120.3(2) . . ?
O1 C12 C7 122.9(2) . . ?
O1 C12 C11 118.77(19) . . ?
C7 C12 C11 118.3(2) . . ?
C9 C13 H13A 109.5 . . ?
C9 C13 H13B 109.5 . . ?
H13A C13 H13B 109.5 . . ?
C9 C13 H13C 109.5 . . ?
H13A C13 H13C 109.5 . . ?
H13B C13 H13C 109.5 . . ?
C16 C14 C15 107.5(2) . . ?
C16 C14 C11 112.1(2) . . ?
C15 C14 C11 110.6(2) . . ?
C16 C14 C17 107.1(2) . . ?
C15 C14 C17 109.6(2) . . ?
C11 C14 C17 109.81(19) . . ?
C14 C15 H15A 109.5 . . ?
C14 C15 H15B 109.5 . . ?
H15A C15 H15B 109.5 . . ?
C14 C15 H15C 109.5 . . ?
H15A C15 H15C 109.5 . . ?
H15B C15 H15C 109.5 . . ?
C14 C16 H16A 109.5 . . ?
C14 C16 H16B 109.5 . . ?
H16A C16 H16B 109.5 . . ?
C14 C16 H16C 109.5 . . ?
H16A C16 H16C 109.5 . . ?
H16B C16 H16C 109.5 . . ?
C14 C17 H17A 109.5 . . ?
C14 C17 H17B 109.5 . . ?
H17A C17 H17B 109.5 . . ?
C14 C17 H17C 109.5 . . ?
H17A C17 H17C 109.5 . . ?
H17B C17 H17C 109.5 . . ?
C21 C18 C19 108.3(2) . . ?
C21 C18 H18 125.8 . . ?
C19 C18 H18 125.8 . . ?
C20 C19 C18 114.8(3) . . ?
C20 C19 H19 122.6 . . ?
C18 C19 H19 122.6 . . ?
C19 C20 S2 112.0(2) . . ?
C19 C20 H20 124.0 . . ?
S2 C20 H20 124.0 . . ?
C18 C21 C22 127.3(2) . . ?
C18 C21 S2 112.28(19) . . ?
C22 C21 S2 120.2(2) . . ?
N2 C22 C21 110.6(2) . . ?
N2 C22 H22A 109.5 . . ?
C21 C22 H22A 109.5 . . ?
N2 C22 H22B 109.5 . . ?
C21 C22 H22B 109.5 . . ?
H22A C22 H22B 108.1 . . ?
N2 C23 C24 127.8(2) . . ?
N2 C23 H23 116.1 . . ?
C24 C23 H23 116.1 . . ?
C25 C24 C29 120.0(2) . . ?
C25 C24 C23 115.7(2) . . ?
C29 C24 C23 124.2(2) . . ?
C26 C25 C24 122.3(2) . . ?
C26 C25 H25 118.8 . . ?
C24 C25 H25 118.8 . . ?
C25 C26 C27 117.1(2) . . ?
C25 C26 C30 121.9(2) . . ?
C27 C26 C30 120.9(2) . . ?
C28 C27 C26 124.3(2) . . ?
C28 C27 H27 117.8 . . ?
C26 C27 H27 117.8 . . ?
C27 C28 C29 118.1(2) . . ?
C27 C28 C31 121.9(2) . . ?
C29 C28 C31 120.0(2) . . ?
O2 C29 C24 122.8(2) . . ?
O2 C29 C28 119.1(2) . . ?
C24 C29 C28 118.0(2) . . ?
C26 C30 H30A 109.5 . . ?
C26 C30 H30B 109.5 . . ?
H30A C30 H30B 109.5 . . ?
C26 C30 H30C 109.5 . . ?
H30A C30 H30C 109.5 . . ?
H30B C30 H30C 109.5 . . ?
C33 C31 C28 112.1(2) . . ?
C33 C31 C34 107.7(2) . . ?
C28 C31 C34 109.9(2) . . ?
C33 C31 C32 107.3(2) . . ?
C28 C31 C32 110.2(2) . . ?
C34 C31 C32 109.6(2) . . ?
C31 C32 H32A 109.5 . . ?
C31 C32 H32B 109.5 . . ?
H32A C32 H32B 109.5 . . ?
C31 C32 H32C 109.5 . . ?
H32A C32 H32C 109.5 . . ?
H32B C32 H32C 109.5 . . ?
C31 C33 H33A 109.5 . . ?
C31 C33 H33B 109.5 . . ?
H33A C33 H33B 109.5 . . ?
C31 C33 H33C 109.5 . . ?
H33A C33 H33C 109.5 . . ?
H33B C33 H33C 109.5 . . ?
C31 C34 H34A 109.5 . . ?
C31 C34 H34B 109.5 . . ?
H34A C34 H34B 109.5 . . ?
C31 C34 H34C 109.5 . . ?
H34A C34 H34C 109.5 . . ?
H34B C34 H34C 109.5 . . ?
C6 N1 C5 120.6(2) . . ?
C6 N1 Zn1 120.48(16) . . ?
C5 N1 Zn1 118.86(16) . . ?
C23 N2 C22 118.8(2) . . ?
C23 N2 Zn1 120.00(16) . . ?
C22 N2 Zn1 120.97(16) . . ?
C12 O1 Zn1 126.47(14) . . ?
C29 O2 Zn1 124.83(14) . . ?
C3 S1 C4 92.84(13) . . ?
C20 S2 C21 92.61(15) . . ?
O1 Zn1 O2 121.25(7) . . ?
O1 Zn1 N2 118.79(8) . . ?
O2 Zn1 N2 94.79(7) . . ?
O1 Zn1 N1 96.96(7) . . ?
O2 Zn1 N1 110.32(8) . . ?
N2 Zn1 N1 115.90(8) . . ?

loop_
_geom_bond_atom_site_label_1
_geom_bond_atom_site_label_2
_geom_bond_distance
_geom_bond_site_symmetry_2
_geom_bond_publ_flag
C1 C4 1.415(3) . ?
C1 C2 1.470(4) . ?
C1 H1 0.9300 . ?
C2 C3 1.337(4) . ?
C2 H2 0.9300 . ?
C3 S1 1.689(3) . ?
C3 H3 0.9300 . ?
C4 C5 1.496(3) . ?
C4 S1 1.696(3) . ?
C5 N1 1.479(3) . ?
C5 H5A 0.9700 . ?
C5 H5B 0.9700 . ?
C6 N1 1.286(3) . ?
C6 C7 1.442(3) . ?
C6 H6 0.9300 . ?
C7 C8 1.409(3) . ?
C7 C12 1.428(3) . ?
C8 C9 1.367(3) . ?
C8 H8 0.9300 . ?
C9 C10 1.399(3) . ?
C9 C13 1.514(3) . ?
C10 C11 1.387(3) . ?
C10 H10 0.9300 . ?
C11 C12 1.429(3) . ?
C11 C14 1.537(3) . ?
C12 O1 1.316(3) . ?
C13 H13A 0.9600 . ?
C13 H13B 0.9600 . ?
C13 H13C 0.9600 . ?
C14 C16 1.528(3) . ?
C14 C15 1.534(3) . ?
C14 C17 1.540(3) . ?
C15 H15A 0.9600 . ?
C15 H15B 0.9600 . ?
C15 H15C 0.9600 . ?
C16 H16A 0.9600 . ?
C16 H16B 0.9600 . ?
C16 H16C 0.9600 . ?
C17 H17A 0.9600 . ?
C17 H17B 0.9600 . ?
C17 H17C 0.9600 . ?
C18 C21 1.417(4) . ?
C18 C19 1.439(4) . ?
C18 H18 0.9300 . ?
C19 C20 1.349(5) . ?
C19 H19 0.9300 . ?
C20 S2 1.687(3) . ?
C20 H20 0.9300 . ?
C21 C22 1.497(4) . ?
C21 S2 1.705(3) . ?
C22 N2 1.468(3) . ?
C22 H22A 0.9700 . ?
C22 H22B 0.9700 . ?
C23 N2 1.297(3) . ?
C23 C24 1.434(3) . ?
C23 H23 0.9300 . ?
C24 C25 1.406(3) . ?
C24 C29 1.428(3) . ?
C25 C26 1.367(4) . ?
C25 H25 0.9300 . ?
C26 C27 1.402(4) . ?
C26 C30 1.512(3) . ?
C27 C28 1.385(3) . ?
C27 H27 0.9300 . ?
C28 C29 1.435(3) . ?
C28 C31 1.533(3) . ?
C29 O2 1.309(3) . ?
C30 H30A 0.9600 . ?
C30 H30B 0.9600 . ?
C30 H30C 0.9600 . ?
C31 C33 1.526(4) . ?
C31 C34 1.536(4) . ?
C31 C32 1.542(3) . ?
C32 H32A 0.9600 . ?
C32 H32B 0.9600 . ?
C32 H32C 0.9600 . ?
C33 H33A 0.9600 . ?
C33 H33B 0.9600 . ?
C33 H33C 0.9600 . ?
C34 H34A 0.9600 . ?
C34 H34B 0.9600 . ?
C34 H34C 0.9600 . ?
N1 Zn1 1.9935(19) . ?
N2 Zn1 1.9889(19) . ?
O1 Zn1 1.8935(16) . ?
O2 Zn1 1.9143(16) . ?

loop_
_geom_torsion_atom_site_label_1
_geom_torsion_atom_site_label_2
_geom_torsion_atom_site_label_3
_geom_torsion_atom_site_label_4
_geom_torsion
_geom_torsion_site_symmetry_1
_geom_torsion_site_symmetry_2
_geom_torsion_site_symmetry_3
_geom_torsion_site_symmetry_4
_geom_torsion_publ_flag
C4 C1 C2 C3 -0.4(3) . . . . ?
C1 C2 C3 S1 1.3(3) . . . . ?
C2 C1 C4 C5 -179.7(2) . . . . ?
C2 C1 C4 S1 -0.7(3) . . . . ?
C1 C4 C5 N1 -103.9(3) . . . . ?
S1 C4 C5 N1 77.2(3) . . . . ?
N1 C6 C7 C8 179.1(2) . . . . ?
N1 C6 C7 C12 1.5(4) . . . . ?
C12 C7 C8 C9 0.8(4) . . . . ?
C6 C7 C8 C9 -176.9(2) . . . . ?
C7 C8 C9 C10 -0.5(4) . . . . ?
C7 C8 C9 C13 179.9(2) . . . . ?
C8 C9 C10 C11 -1.0(4) . . . . ?
C13 C9 C10 C11 178.7(2) . . . . ?
C9 C10 C11 C12 2.0(4) . . . . ?
C9 C10 C11 C14 -178.0(2) . . . . ?
C8 C7 C12 O1 -178.8(2) . . . . ?
C6 C7 C12 O1 -1.3(4) . . . . ?
C8 C7 C12 C11 0.2(3) . . . . ?
C6 C7 C12 C11 177.7(2) . . . . ?
C10 C11 C12 O1 177.6(2) . . . . ?
C14 C11 C12 O1 -2.4(3) . . . . ?
C10 C11 C12 C7 -1.6(3) . . . . ?
C14 C11 C12 C7 178.4(2) . . . . ?
C10 C11 C14 C16 0.1(3) . . . . ?
C12 C11 C14 C16 -179.9(2) . . . . ?
C10 C11 C14 C15 -119.9(2) . . . . ?
C12 C11 C14 C15 60.1(3) . . . . ?
C10 C11 C14 C17 119.0(2) . . . . ?
C12 C11 C14 C17 -61.0(3) . . . . ?
C21 C18 C19 C20 0.4(4) . . . . ?
C18 C19 C20 S2 -0.5(4) . . . . ?
C19 C18 C21 C22 174.5(3) . . . . ?
C19 C18 C21 S2 -0.1(3) . . . . ?
C18 C21 C22 N2 -96.8(3) . . . . ?
S2 C21 C22 N2 77.3(3) . . . . ?
N2 C23 C24 C25 -174.5(2) . . . . ?
N2 C23 C24 C29 8.6(4) . . . . ?
C29 C24 C25 C26 -1.3(3) . . . . ?
C23 C24 C25 C26 -178.3(2) . . . . ?
C24 C25 C26 C27 0.9(3) . . . . ?
C24 C25 C26 C30 179.7(2) . . . . ?
C25 C26 C27 C28 0.3(3) . . . . ?
C30 C26 C27 C28 -178.6(2) . . . . ?
C26 C27 C28 C29 -1.1(3) . . . . ?
C26 C27 C28 C31 179.2(2) . . . . ?
C25 C24 C29 O2 -178.9(2) . . . . ?
C23 C24 C29 O2 -2.2(3) . . . . ?
C25 C24 C29 C28 0.4(3) . . . . ?
C23 C24 C29 C28 177.2(2) . . . . ?
C27 C28 C29 O2 -179.92(19) . . . . ?
C31 C28 C29 O2 -0.2(3) . . . . ?
C27 C28 C29 C24 0.7(3) . . . . ?
C31 C28 C29 C24 -179.55(19) . . . . ?
C27 C28 C31 C33 1.1(3) . . . . ?
C29 C28 C31 C33 -178.7(2) . . . . ?
C27 C28 C31 C34 -118.6(2) . . . . ?
C29 C28 C31 C34 61.6(3) . . . . ?
C27 C28 C31 C32 120.5(2) . . . . ?
C29 C28 C31 C32 -59.2(3) . . . . ?
C7 C6 N1 C5 179.8(2) . . . . ?
C7 C6 N1 Zn1 0.5(3) . . . . ?
C4 C5 N1 C6 29.3(4) . . . . ?
C4 C5 N1 Zn1 -151.3(2) . . . . ?
C24 C23 N2 C22 -178.9(2) . . . . ?
C24 C23 N2 Zn1 6.2(3) . . . . ?
C21 C22 N2 C23 -124.0(2) . . . . ?
C21 C22 N2 Zn1 50.8(3) . . . . ?
C7 C12 O1 Zn1 -0.8(3) . . . . ?
C11 C12 O1 Zn1 -179.92(15) . . . . ?
C24 C29 O2 Zn1 -18.9(3) . . . . ?
C28 C29 O2 Zn1 161.80(15) . . . . ?
C2 C3 S1 C4 -1.4(2) . . . . ?
C1 C4 S1 C3 1.2(2) . . . . ?
C5 C4 S1 C3 -179.8(2) . . . . ?
C19 C20 S2 C21 0.4(3) . . . . ?
C18 C21 S2 C20 -0.2(2) . . . . ?
C22 C21 S2 C20 -175.1(2) . . . . ?
C12 O1 Zn1 O2 120.99(18) . . . . ?
C12 O1 Zn1 N2 -122.60(18) . . . . ?
C12 O1 Zn1 N1 2.09(19) . . . . ?
